data_4089541
loop_
_publ_author_name
'Albertin, Gabriele'
'Antoniutti, Stefano'
'Baldan, Daniela'
'Castro, Jes\'us'
'Comparin, Giulia'

_publ_section_title
;
 Cycloaddition of Coordinated Diazoalkanes to Ethene To Yield 3H-Pyrazole
 Derivatives
;
_journal_issue 11
_journal_name_full Organometallics
_journal_page_first 3157
_journal_paper_doi 10.1021/om4004016
_journal_volume 32
_journal_year 2013
_chemical_formula_sum 'C66 H63 B Cl2 N2 O3 P2 Ru'
_chemical_formula_weight 1176.90
_space_group_IT_number 2
_space_group_name_Hall '-P 1'
_space_group_name_H-M_alt 'P -1'
_symmetry_cell_setting triclinic
_symmetry_space_group_name_H-M 'P -1'
_atom_sites_solution_hydrogens geom
_atom_sites_solution_primary direct
_atom_sites_solution_secondary difmap
_audit_creation_method SHELXL-97
_cell_angle_alpha 102.032(2)
_cell_angle_beta 109.350(2)
_cell_angle_gamma 96.688(2)
_cell_formula_units_Z 2
_cell_length_a 12.3858(16)
_cell_length_b 14.1762(19)
_cell_length_c 18.603(3)
_cell_measurement_reflns_used 5203
_cell_measurement_temperature 293(2)
_cell_measurement_theta_max 22.41
_cell_measurement_theta_min 2.16
_cell_volume 2952.6(7)
_computing_cell_refinement 'Bruker SAINT'
_computing_data_collection 'Bruker SMART'
_computing_data_reduction 'Bruker SAINT'
_computing_molecular_graphics 'ORTEP 3 for Windows (Farrugia, 1997)'
_computing_structure_refinement 'SHELXL-97 (Sheldrick, 1997)'
_computing_structure_solution 'SHELXS-97 (Sheldrick, 1990)'
_diffrn_ambient_temperature 293(2)
_diffrn_measured_fraction_theta_full 0.973
_diffrn_measured_fraction_theta_max 0.973
_diffrn_measurement_device_type 'Bruker SMART 1000 CCD'
_diffrn_measurement_method '\f and \w scans'
_diffrn_radiation_monochromator graphite
_diffrn_radiation_source 'fine-focus sealed tube'
_diffrn_radiation_type MoK\a
_diffrn_radiation_wavelength 0.71073
_diffrn_reflns_av_R_equivalents 0.0399
_diffrn_reflns_av_sigmaI/netI 0.0778
_diffrn_reflns_limit_h_max 16
_diffrn_reflns_limit_h_min -16
_diffrn_reflns_limit_k_max 17
_diffrn_reflns_limit_k_min -18
_diffrn_reflns_limit_l_max 24
_diffrn_reflns_limit_l_min -24
_diffrn_reflns_number 28046
_diffrn_reflns_theta_full 28.07
_diffrn_reflns_theta_max 28.07
_diffrn_reflns_theta_min 1.50
_exptl_absorpt_coefficient_mu 0.458
_exptl_absorpt_correction_T_max 0.7456
_exptl_absorpt_correction_T_min 0.6890
_exptl_absorpt_correction_type multi-scan
_exptl_crystal_colour yellow
_exptl_crystal_density_diffrn 1.324
_exptl_crystal_density_method 'not measured'
_exptl_crystal_description needle
_exptl_crystal_F_000 1220
_exptl_crystal_size_max 0.45
_exptl_crystal_size_mid 0.11
_exptl_crystal_size_min 0.09
_refine_diff_density_max 0.943
_refine_diff_density_min -0.629
_refine_diff_density_rms 0.072
_refine_ls_extinction_method none
_refine_ls_goodness_of_fit_ref 1.003
_refine_ls_hydrogen_treatment constr
_refine_ls_matrix_type full
_refine_ls_number_parameters 686
_refine_ls_number_reflns 13968
_refine_ls_number_restraints 0
_refine_ls_restrained_S_all 1.003
_refine_ls_R_factor_all 0.1088
_refine_ls_R_factor_gt 0.0519
_refine_ls_shift/su_max 0.002
_refine_ls_shift/su_mean 0.000
_refine_ls_structure_factor_coef Fsqd
_refine_ls_weighting_details 'calc w=1/[\s^2^(Fo^2^)+(0.0648P)^2^+1.3588P] where P=(Fo^2^+2Fc^2^)/3'
_refine_ls_weighting_scheme calc
_refine_ls_wR_factor_gt 0.1193
_refine_ls_wR_factor_ref 0.1482
_reflns_number_gt 8359
_reflns_number_total 13968
_reflns_threshold_expression >2sigma(I)
_cod_data_source_file om4004016_si_002.cif
_cod_data_source_block 3b
_cod_depositor_comments
;
The following automatic conversions were performed:

data item '_symmetry_cell_setting' value 'Triclinic' was changed to
'triclinic' in accordance with the
/home/saulius/struct/COD-crude-data/automatic-downloads/DataCite-retrospective/ACS/depositions/lib/dictionaries/cif_core.dic
dictionary named 'cif_core.dic' version 2.4.2 last updated on
2011-04-26.

Automatic conversion script
Id: cif_fix_values 6909 2019-04-08 15:41:33Z antanas 
;
_cod_original_cell_volume 2952.5(7)
_cod_original_sg_symbol_H-M 'P-1   '
_cod_original_formula_sum 'C66 H63 B1 Cl2 N2 O3 P2 Ru'
_cod_database_code 4089541

loop_
_symmetry_equiv_pos_as_xyz
'x, y, z'
'-x, -y, -z'

loop_
_atom_site_label
_atom_site_type_symbol
_atom_site_fract_x
_atom_site_fract_y
_atom_site_fract_z
_atom_site_U_iso_or_equiv
_atom_site_adp_type
_atom_site_occupancy
_atom_site_symmetry_multiplicity
_atom_site_calc_flag
_atom_site_refinement_flags
CT1 H 0.6104 0.5984 0.5928 0.000 Uiso 0.00 1 d P
Ru Ru 0.76010(2) 0.64332(2) 0.672614(17) 0.03790(10) Uani 1 1 d .
N1 N 0.8154(2) 0.6052(2) 0.77906(17) 0.0398(7) Uani 1 1 d .
N2 N 0.9015(3) 0.6500(2) 0.83895(17) 0.0439(7) Uani 1 1 d .
C5 C 0.7526(4) 0.5154(3) 0.7893(2) 0.0627(12) Uani 1 1 d .
H5A H 0.7530 0.4568 0.7516 0.075 Uiso 1 1 calc R
H5B H 0.6722 0.5199 0.7817 0.075 Uiso 1 1 calc R
C4 C 0.8183(4) 0.5120(3) 0.8726(3) 0.0648(12) Uani 1 1 d .
H4A H 0.8434 0.4497 0.8732 0.078 Uiso 1 1 calc R
H4B H 0.7701 0.5207 0.9043 0.078 Uiso 1 1 calc R
C3 C 0.9236(3) 0.5976(3) 0.9034(2) 0.0483(9) Uani 1 1 d .
C11 C 0.9473(4) 0.6732(3) 0.9797(2) 0.0498(10) Uani 1 1 d .
C12 C 0.8688(4) 0.7139(4) 1.0082(3) 0.0729(14) Uani 1 1 d .
H12 H 0.7889 0.6951 0.9793 0.088 Uiso 1 1 calc R
C13 C 0.9109(6) 0.7832(5) 1.0807(3) 0.0939(18) Uani 1 1 d .
H13 H 0.8589 0.8107 1.1009 0.113 Uiso 1 1 calc R
C14 C 1.0274(6) 0.8112(4) 1.1224(3) 0.0876(17) Uani 1 1 d .
H14 H 1.0539 0.8580 1.1708 0.105 Uiso 1 1 calc R
C15 C 1.1082(5) 0.7720(4) 1.0949(3) 0.0713(13) Uani 1 1 d .
H15 H 1.1879 0.7927 1.1238 0.086 Uiso 1 1 calc R
C16 C 1.0665(4) 0.7011(3) 1.0231(2) 0.0519(10) Uani 1 1 d .
C17 C 1.1272(3) 0.6410(3) 0.9819(2) 0.0505(10) Uani 1 1 d .
C18 C 1.2448(4) 0.6386(4) 1.0005(3) 0.0732(14) Uani 1 1 d .
H18 H 1.3012 0.6840 1.0443 0.088 Uiso 1 1 calc R
C19 C 1.2760(5) 0.5688(5) 0.9536(3) 0.0934(19) Uani 1 1 d .
H19 H 1.3548 0.5674 0.9656 0.112 Uiso 1 1 calc R
C110 C 1.1953(6) 0.5005(5) 0.8894(3) 0.098(2) Uani 1 1 d .
H110 H 1.2193 0.4525 0.8593 0.117 Uiso 1 1 calc R
C111 C 1.0771(5) 0.5030(4) 0.8691(3) 0.0810(15) Uani 1 1 d .
H111 H 1.0216 0.4574 0.8250 0.097 Uiso 1 1 calc R
C112 C 1.0439(4) 0.5740(3) 0.9154(2) 0.0531(10) Uani 1 1 d .
C61 C 0.5844(4) 0.6750(4) 0.6127(3) 0.0652(13) Uani 1 1 d .
H61 H 0.5637 0.7348 0.6279 0.078 Uiso 1 1 calc R
C62 C 0.5675(4) 0.5923(4) 0.6406(3) 0.0731(15) Uani 1 1 d .
H62 H 0.5336 0.5874 0.6778 0.088 Uiso 1 1 calc R
C63 C 0.6109(4) 0.5176(3) 0.6026(3) 0.0725(14) Uani 1 1 d .
H63 H 0.6123 0.4550 0.6105 0.087 Uiso 1 1 calc R
C64 C 0.6517(4) 0.5554(4) 0.5505(3) 0.0717(14) Uani 1 1 d .
H64 H 0.6830 0.5213 0.5165 0.086 Uiso 1 1 calc R
C65 C 0.6379(4) 0.6515(4) 0.5579(2) 0.0647(13) Uani 1 1 d .
H65 H 0.6604 0.6937 0.5310 0.078 Uiso 1 1 calc R
P2 P 0.83913(8) 0.80991(7) 0.73949(5) 0.0384(2) Uani 1 1 d .
C21 C 0.8043(3) 0.8523(3) 0.8278(2) 0.0406(8) Uani 1 1 d .
C22 C 0.7039(4) 0.8049(3) 0.8329(2) 0.0500(10) Uani 1 1 d .
H22 H 0.6590 0.7481 0.7942 0.060 Uiso 1 1 calc R
C23 C 0.6701(4) 0.8419(3) 0.8953(2) 0.0584(11) Uani 1 1 d .
H23 H 0.6020 0.8100 0.8979 0.070 Uiso 1 1 calc R
C24 C 0.7356(4) 0.9247(3) 0.9529(2) 0.0598(11) Uani 1 1 d .
H24 H 0.7127 0.9488 0.9949 0.072 Uiso 1 1 calc R
C25 C 0.8355(4) 0.9721(3) 0.9487(2) 0.0632(12) Uani 1 1 d .
H25 H 0.8808 1.0283 0.9879 0.076 Uiso 1 1 calc R
C26 C 0.8684(4) 0.9364(3) 0.8863(2) 0.0549(10) Uani 1 1 d .
H26 H 0.9355 0.9697 0.8834 0.066 Uiso 1 1 calc R
C31 C 0.7704(3) 0.8873(3) 0.6772(2) 0.0464(9) Uani 1 1 d .
C32 C 0.6964(4) 0.9467(3) 0.6948(3) 0.0577(11) Uani 1 1 d .
H32 H 0.6828 0.9511 0.7416 0.069 Uiso 1 1 calc R
C33 C 0.6426(5) 0.9995(3) 0.6432(3) 0.0768(14) Uani 1 1 d .
H33 H 0.5919 1.0382 0.6551 0.092 Uiso 1 1 calc R
C34 C 0.6632(5) 0.9952(4) 0.5750(3) 0.0779(15) Uani 1 1 d .
H34 H 0.6271 1.0311 0.5406 0.094 Uiso 1 1 calc R
C35 C 0.7373(4) 0.9379(4) 0.5575(2) 0.0680(13) Uani 1 1 d .
H35 H 0.7520 0.9353 0.5113 0.082 Uiso 1 1 calc R
C36 C 0.7901(4) 0.8845(3) 0.6074(2) 0.0567(11) Uani 1 1 d .
H36 H 0.8399 0.8456 0.5945 0.068 Uiso 1 1 calc R
C41 C 0.9954(3) 0.8667(3) 0.7754(2) 0.0456(9) Uani 1 1 d .
C42 C 1.0371(4) 0.9473(3) 0.7552(3) 0.0615(12) Uani 1 1 d .
H42 H 0.9854 0.9741 0.7200 0.074 Uiso 1 1 calc R
C43 C 1.1553(5) 0.9894(4) 0.7865(3) 0.0766(15) Uani 1 1 d .
H43 H 1.1821 1.0437 0.7718 0.092 Uiso 1 1 calc R
C44 C 1.2317(4) 0.9522(4) 0.8382(3) 0.0794(16) Uani 1 1 d .
H44 H 1.3109 0.9806 0.8588 0.095 Uiso 1 1 calc R
C45 C 1.1925(4) 0.8729(4) 0.8602(3) 0.0755(14) Uani 1 1 d .
H45 H 1.2450 0.8473 0.8959 0.091 Uiso 1 1 calc R
C46 C 1.0746(4) 0.8304(3) 0.8292(3) 0.0633(12) Uani 1 1 d .
H46 H 1.0485 0.7767 0.8449 0.076 Uiso 1 1 calc R
P1 P 0.92202(10) 0.61975(8) 0.65009(7) 0.0539(3) Uani 1 1 d .
O11 O 0.9737(3) 0.6901(3) 0.6087(2) 0.0822(10) Uani 1 1 d .
O12 O 1.0304(2) 0.6270(3) 0.72631(19) 0.0777(10) Uani 1 1 d .
O13 O 0.9152(3) 0.5172(3) 0.5904(2) 0.0808(10) Uani 1 1 d .
C51 C 0.9406(8) 0.6796(6) 0.5278(4) 0.154(3) Uani 1 1 d .
H51A H 0.9730 0.6280 0.5054 0.230 Uiso 1 1 calc R
H51B H 0.9690 0.7403 0.5187 0.230 Uiso 1 1 calc R
H51C H 0.8569 0.6632 0.5036 0.230 Uiso 1 1 calc R
C52 C 1.1445(4) 0.6160(5) 0.7258(4) 0.119(2) Uani 1 1 d .
H52A H 1.1428 0.5481 0.7033 0.178 Uiso 1 1 calc R
H52B H 1.2006 0.6369 0.7789 0.178 Uiso 1 1 calc R
H52C H 1.1661 0.6556 0.6948 0.178 Uiso 1 1 calc R
C53 C 0.8867(6) 0.4276(4) 0.6092(5) 0.122(3) Uani 1 1 d .
H53A H 0.9557 0.4008 0.6266 0.183 Uiso 1 1 calc R
H53B H 0.8293 0.3814 0.5632 0.183 Uiso 1 1 calc R
H53C H 0.8558 0.4400 0.6505 0.183 Uiso 1 1 calc R
B1 B 1.4175(4) 1.2683(3) 0.7485(3) 0.0442(10) Uani 1 1 d .
C11B C 1.2774(2) 1.2131(2) 0.69506(16) 0.0524(10) Uani 1 1 d G
C12B C 1.2524(3) 1.1195(2) 0.64457(17) 0.0663(13) Uani 1 1 d G
H12D H 1.3127 1.0907 0.6367 0.080 Uiso 1 1 calc R
C13B C 1.1373(3) 1.0691(2) 0.60584(18) 0.0930(19) Uani 1 1 d G
H13D H 1.1206 1.0064 0.5720 0.112 Uiso 1 1 calc R
C14B C 1.0473(3) 1.1122(3) 0.6176(2) 0.104(2) Uani 1 1 d G
H14D H 0.9702 1.0784 0.5917 0.125 Uiso 1 1 calc R
C15B C 1.0723(3) 1.2058(3) 0.6681(2) 0.102(2) Uani 1 1 d G
H15D H 1.0120 1.2346 0.6759 0.123 Uiso 1 1 calc R
C16B C 1.1874(3) 1.2562(2) 0.7068(2) 0.0811(15) Uani 1 1 d G
H16D H 1.2042 1.3189 0.7406 0.097 Uiso 1 1 calc R
C21B C 1.5072(3) 1.2540(3) 0.7003(2) 0.0445(9) Uani 1 1 d .
C22D C 1.4731(4) 1.2349(3) 0.6186(2) 0.0548(10) Uani 1 1 d .
H22D H 1.3941 1.2253 0.5883 0.066 Uiso 1 1 calc R
C23B C 1.5529(4) 1.2295(3) 0.5805(3) 0.0626(12) Uani 1 1 d .
H23D H 1.5264 1.2161 0.5257 0.075 Uiso 1 1 calc R
C24B C 1.6695(4) 1.2438(3) 0.6231(3) 0.0634(12) Uani 1 1 d .
H24D H 1.7228 1.2401 0.5978 0.076 Uiso 1 1 calc R
C25B C 1.7070(4) 1.2638(3) 0.7037(3) 0.0590(11) Uani 1 1 d .
H25D H 1.7861 1.2725 0.7334 0.071 Uiso 1 1 calc R
C26B C 1.6275(3) 1.2709(3) 0.7408(2) 0.0522(10) Uani 1 1 d .
H26D H 1.6556 1.2879 0.7958 0.063 Uiso 1 1 calc R
C31B C 1.4298(3) 1.3880(3) 0.7752(2) 0.0493(10) Uani 1 1 d .
C32B C 1.4978(4) 1.4482(3) 0.8503(3) 0.0594(11) Uani 1 1 d .
H32D H 1.5379 1.4192 0.8888 0.071 Uiso 1 1 calc R
C33B C 1.5083(5) 1.5499(4) 0.8699(4) 0.0915(19) Uani 1 1 d .
H33D H 1.5542 1.5872 0.9208 0.110 Uiso 1 1 calc R
C34B C 1.4515(6) 1.5950(4) 0.8148(6) 0.103(2) Uani 1 1 d .
H34D H 1.4576 1.6629 0.8282 0.123 Uiso 1 1 calc R
C35B C 1.3860(5) 1.5404(5) 0.7401(5) 0.0876(19) Uani 1 1 d .
H35D H 1.3480 1.5711 0.7022 0.105 Uiso 1 1 calc R
C36B C 1.3754(4) 1.4384(4) 0.7201(3) 0.0678(13) Uani 1 1 d .
H36D H 1.3309 1.4025 0.6685 0.081 Uiso 1 1 calc R
C41B C 1.4528(3) 1.2205(3) 0.8235(2) 0.0469(9) Uani 1 1 d .
C42D C 1.4163(4) 1.2487(3) 0.8867(2) 0.0621(12) Uani 1 1 d .
H42D H 1.3727 1.2979 0.8860 0.075 Uiso 1 1 calc R
C43B C 1.4407(5) 1.2085(4) 0.9494(3) 0.0795(15) Uani 1 1 d .
H43D H 1.4130 1.2301 0.9894 0.095 Uiso 1 1 calc R
C44B C 1.5055(5) 1.1367(4) 0.9537(3) 0.0789(16) Uani 1 1 d .
H44D H 1.5256 1.1117 0.9977 0.095 Uiso 1 1 calc R
C45B C 1.5405(4) 1.1021(4) 0.8918(3) 0.0754(14) Uani 1 1 d .
H45D H 1.5813 1.0511 0.8925 0.090 Uiso 1 1 calc R
C46B C 1.5144(4) 1.1441(3) 0.8283(3) 0.0589(11) Uani 1 1 d .
H46D H 1.5391 1.1201 0.7872 0.071 Uiso 1 1 calc R
Cl1 Cl 0.5964(2) 0.1773(2) 0.27437(17) 0.1755(10) Uani 1 1 d .
Cl2 Cl 0.7197(4) 0.1616(3) 0.43022(17) 0.2501(17) Uani 1 1 d .
C1S C 0.6947(10) 0.1304(7) 0.3327(5) 0.185(4) Uani 1 1 d .
H1S1 H 0.7683 0.1487 0.3263 0.222 Uiso 1 1 calc R
H1S2 H 0.6716 0.0592 0.3139 0.222 Uiso 1 1 calc R

loop_
_atom_site_aniso_label
_atom_site_aniso_U_11
_atom_site_aniso_U_22
_atom_site_aniso_U_33
_atom_site_aniso_U_23
_atom_site_aniso_U_13
_atom_site_aniso_U_12
Ru 0.03360(16) 0.04028(17) 0.03402(16) 0.00598(12) 0.00934(12) 0.00140(12)
N1 0.0366(16) 0.0389(17) 0.0435(17) 0.0111(14) 0.0153(14) 0.0041(13)
N2 0.0388(17) 0.0493(19) 0.0380(17) 0.0149(15) 0.0084(14) -0.0016(14)
C5 0.065(3) 0.057(3) 0.055(3) 0.022(2) 0.012(2) -0.013(2)
C4 0.062(3) 0.066(3) 0.063(3) 0.032(2) 0.015(2) -0.003(2)
C3 0.047(2) 0.052(2) 0.043(2) 0.0198(19) 0.0112(18) 0.0025(18)
C11 0.052(2) 0.055(2) 0.048(2) 0.024(2) 0.0182(19) 0.015(2)
C12 0.069(3) 0.097(4) 0.060(3) 0.027(3) 0.025(3) 0.029(3)
C13 0.118(5) 0.108(5) 0.075(4) 0.026(3) 0.044(4) 0.060(4)
C14 0.123(5) 0.077(4) 0.055(3) 0.008(3) 0.023(3) 0.034(4)
C15 0.075(3) 0.069(3) 0.054(3) 0.012(2) 0.007(2) 0.012(3)
C16 0.057(3) 0.051(2) 0.044(2) 0.0172(19) 0.0116(19) 0.010(2)
C17 0.047(2) 0.059(3) 0.043(2) 0.022(2) 0.0094(18) 0.0084(19)
C18 0.053(3) 0.105(4) 0.060(3) 0.031(3) 0.015(2) 0.013(3)
C19 0.068(4) 0.163(6) 0.063(3) 0.037(4) 0.028(3) 0.052(4)
C110 0.102(5) 0.135(6) 0.071(4) 0.023(4) 0.037(3) 0.069(4)
C111 0.084(4) 0.093(4) 0.056(3) 0.011(3) 0.014(3) 0.031(3)
C112 0.055(3) 0.059(3) 0.048(2) 0.021(2) 0.016(2) 0.018(2)
C61 0.039(2) 0.069(3) 0.063(3) 0.006(2) -0.005(2) 0.012(2)
C62 0.034(2) 0.115(4) 0.051(3) 0.018(3) 0.0046(19) -0.015(3)
C63 0.056(3) 0.048(3) 0.074(3) 0.008(2) -0.014(2) -0.014(2)
C64 0.058(3) 0.085(4) 0.042(2) -0.013(2) 0.000(2) 0.008(3)
C65 0.050(3) 0.086(4) 0.041(2) 0.021(2) -0.001(2) -0.003(2)
P2 0.0390(5) 0.0398(5) 0.0334(5) 0.0074(4) 0.0138(4) -0.0007(4)
C21 0.044(2) 0.043(2) 0.0357(18) 0.0119(16) 0.0152(16) 0.0061(16)
C22 0.058(2) 0.046(2) 0.043(2) 0.0056(18) 0.0229(19) 0.0009(19)
C23 0.070(3) 0.058(3) 0.056(3) 0.012(2) 0.038(2) 0.009(2)
C24 0.074(3) 0.069(3) 0.041(2) 0.009(2) 0.029(2) 0.021(2)
C25 0.069(3) 0.062(3) 0.041(2) -0.007(2) 0.014(2) 0.004(2)
C26 0.055(2) 0.060(3) 0.040(2) -0.0002(19) 0.0164(19) -0.001(2)
C31 0.054(2) 0.041(2) 0.039(2) 0.0083(17) 0.0161(18) -0.0044(18)
C32 0.077(3) 0.050(3) 0.056(2) 0.021(2) 0.030(2) 0.018(2)
C33 0.100(4) 0.056(3) 0.078(3) 0.024(3) 0.029(3) 0.028(3)
C34 0.110(4) 0.052(3) 0.061(3) 0.023(2) 0.015(3) 0.007(3)
C35 0.090(4) 0.065(3) 0.040(2) 0.018(2) 0.017(2) -0.006(3)
C36 0.070(3) 0.052(3) 0.044(2) 0.0088(19) 0.021(2) 0.003(2)
C41 0.042(2) 0.047(2) 0.041(2) 0.0027(17) 0.0166(17) -0.0056(17)
C42 0.059(3) 0.060(3) 0.057(3) 0.003(2) 0.027(2) -0.013(2)
C43 0.076(3) 0.077(3) 0.067(3) 0.001(3) 0.039(3) -0.028(3)
C44 0.052(3) 0.094(4) 0.066(3) -0.014(3) 0.024(3) -0.027(3)
C45 0.047(3) 0.086(4) 0.072(3) 0.008(3) 0.010(2) -0.009(2)
C46 0.045(2) 0.065(3) 0.066(3) 0.015(2) 0.012(2) -0.012(2)
P1 0.0520(6) 0.0571(7) 0.0584(7) 0.0118(5) 0.0300(5) 0.0096(5)
O11 0.097(3) 0.083(2) 0.092(3) 0.030(2) 0.065(2) 0.013(2)
O12 0.0412(17) 0.113(3) 0.084(2) 0.024(2) 0.0272(16) 0.0264(18)
O13 0.099(3) 0.068(2) 0.093(2) 0.0086(19) 0.064(2) 0.0208(19)
C51 0.229(10) 0.158(8) 0.116(6) 0.051(6) 0.113(7) 0.026(7)
C52 0.050(3) 0.170(7) 0.161(6) 0.061(5) 0.054(4) 0.044(4)
C53 0.160(7) 0.059(4) 0.182(7) 0.019(4) 0.114(6) 0.027(4)
B1 0.043(2) 0.043(2) 0.042(2) 0.0069(19) 0.0126(19) 0.0042(19)
C11B 0.054(3) 0.055(3) 0.043(2) 0.0156(19) 0.0130(19) 0.000(2)
C12B 0.073(3) 0.065(3) 0.043(2) 0.006(2) 0.013(2) -0.016(2)
C13B 0.092(4) 0.103(4) 0.055(3) 0.009(3) 0.015(3) -0.032(4)
C14B 0.067(4) 0.129(6) 0.083(4) 0.046(4) -0.004(3) -0.042(4)
C15B 0.051(3) 0.116(5) 0.130(5) 0.046(4) 0.018(3) 0.001(3)
C16B 0.047(3) 0.094(4) 0.096(4) 0.019(3) 0.023(3) 0.006(3)
C21B 0.051(2) 0.037(2) 0.041(2) 0.0074(16) 0.0153(18) 0.0030(17)
C22D 0.055(3) 0.059(3) 0.049(2) 0.019(2) 0.016(2) 0.009(2)
C23B 0.086(4) 0.062(3) 0.052(2) 0.024(2) 0.034(3) 0.018(3)
C24B 0.076(3) 0.050(3) 0.082(3) 0.018(2) 0.051(3) 0.013(2)
C25B 0.053(3) 0.054(3) 0.071(3) 0.012(2) 0.027(2) 0.006(2)
C26B 0.049(2) 0.052(2) 0.049(2) 0.0070(19) 0.0155(19) 0.0018(19)
C31B 0.039(2) 0.049(2) 0.064(3) 0.014(2) 0.0253(19) 0.0081(18)
C32B 0.046(2) 0.049(3) 0.078(3) 0.003(2) 0.027(2) 0.0022(19)
C33B 0.060(3) 0.056(3) 0.139(5) -0.020(3) 0.048(4) -0.013(3)
C34B 0.082(4) 0.052(3) 0.203(8) 0.029(5) 0.091(5) 0.017(3)
C35B 0.067(3) 0.081(4) 0.165(6) 0.072(4) 0.075(4) 0.039(3)
C36B 0.056(3) 0.069(3) 0.094(4) 0.034(3) 0.038(3) 0.020(2)
C41B 0.044(2) 0.045(2) 0.043(2) 0.0077(17) 0.0112(17) -0.0015(18)
C42D 0.072(3) 0.062(3) 0.057(3) 0.020(2) 0.030(2) 0.006(2)
C43B 0.094(4) 0.087(4) 0.057(3) 0.023(3) 0.033(3) -0.005(3)
C44B 0.070(3) 0.091(4) 0.054(3) 0.035(3) 0.000(3) -0.023(3)
C45B 0.060(3) 0.071(3) 0.088(4) 0.040(3) 0.009(3) 0.006(2)
C46B 0.059(3) 0.054(3) 0.061(3) 0.018(2) 0.019(2) 0.006(2)
Cl1 0.168(2) 0.216(3) 0.206(3) 0.103(2) 0.098(2) 0.105(2)
Cl2 0.331(4) 0.307(4) 0.129(2) 0.015(2) 0.122(3) 0.090(4)
C1S 0.302(13) 0.192(9) 0.131(7) 0.080(7) 0.116(8) 0.140(10)

loop_
_atom_type_symbol
_atom_type_description
_atom_type_scat_dispersion_real
_atom_type_scat_dispersion_imag
_atom_type_scat_source
C C 0.0033 0.0016 'International Tables Vol C Tables 4.2.6.8 and 6.1.1.4'
H H 0.0000 0.0000 'International Tables Vol C Tables 4.2.6.8 and 6.1.1.4'
B B 0.0013 0.0007 'International Tables Vol C Tables 4.2.6.8 and 6.1.1.4'
O O 0.0106 0.0060 'International Tables Vol C Tables 4.2.6.8 and 6.1.1.4'
N N 0.0061 0.0033 'International Tables Vol C Tables 4.2.6.8 and 6.1.1.4'
P P 0.1023 0.0942 'International Tables Vol C Tables 4.2.6.8 and 6.1.1.4'
Ru Ru -1.2594 0.8363 'International Tables Vol C Tables 4.2.6.8 and 6.1.1.4'
Cl Cl 0.1484 0.1585 'International Tables Vol C Tables 4.2.6.8 and 6.1.1.4'

loop_
_geom_angle_atom_site_label_1
_geom_angle_atom_site_label_2
_geom_angle_atom_site_label_3
_geom_angle
CT1 Ru N1 125.66(8)
CT1 Ru C65 32.39(12)
N1 Ru C65 157.79(15)
CT1 Ru C64 32.12(13)
N1 Ru C64 131.83(18)
C65 Ru C64 36.27(17)
CT1 Ru C63 32.53(13)
N1 Ru C63 99.46(16)
C65 Ru C63 61.28(18)
C64 Ru C63 36.70(18)
CT1 Ru P1 122.18(3)
N1 Ru P1 93.11(8)
C65 Ru P1 104.10(13)
C64 Ru P1 90.34(14)
C63 Ru P1 111.97(16)
CT1 Ru C61 32.08(12)
N1 Ru C61 126.17(16)
C65 Ru C61 36.59(16)
C64 Ru C61 60.61(18)
C63 Ru C61 61.17(18)
P1 Ru C61 140.31(14)
CT1 Ru C62 31.97(12)
N1 Ru C62 97.18(15)
C65 Ru C62 60.90(17)
C64 Ru C62 60.70(18)
C63 Ru C62 36.70(18)
P1 Ru C62 148.27(15)
C61 Ru C62 36.36(17)
CT1 Ru P2 123.47(3)
N1 Ru P2 90.34(8)
C65 Ru P2 102.51(14)
C64 Ru P2 137.47(16)
C63 Ru P2 152.56(15)
P1 Ru P2 92.83(4)
C61 Ru P2 92.38(13)
C62 Ru P2 116.94(16)
N2 N1 C5 112.9(3)
N2 N1 Ru 126.1(2)
C5 N1 Ru 121.0(2)
N1 N2 C3 112.6(3)
N1 C5 C4 105.5(3)
C5 C4 C3 104.4(3)
C11 C3 N2 107.6(3)
C11 C3 C112 101.4(3)
N2 C3 C112 104.4(3)
C11 C3 C4 119.6(4)
N2 C3 C4 104.2(3)
C112 C3 C4 118.4(4)
C12 C11 C16 120.5(4)
C12 C11 C3 128.9(4)
C16 C11 C3 110.6(3)
C11 C12 C13 118.9(5)
C14 C13 C12 120.4(5)
C13 C14 C15 122.0(5)
C14 C15 C16 118.0(5)
C15 C16 C11 120.2(4)
C15 C16 C17 131.1(4)
C11 C16 C17 108.5(4)
C18 C17 C112 120.1(4)
C18 C17 C16 131.5(4)
C112 C17 C16 108.3(4)
C19 C18 C17 118.7(5)
C18 C19 C110 122.1(5)
C19 C110 C111 119.9(5)
C112 C111 C110 118.8(5)
C111 C112 C17 120.3(4)
C111 C112 C3 129.5(4)
C17 C112 C3 110.0(4)
C65 C61 C62 107.7(4)
C65 C61 Ru 70.4(2)
C62 C61 Ru 72.1(2)
C61 C62 C63 108.0(4)
C61 C62 Ru 71.5(2)
C63 C62 Ru 70.9(2)
C64 C63 C62 106.9(4)
C64 C63 Ru 71.4(2)
C62 C63 Ru 72.4(2)
C65 C64 C63 108.9(5)
C65 C64 Ru 71.3(2)
C63 C64 Ru 71.9(2)
C64 C65 C61 108.4(5)
C64 C65 Ru 72.4(3)
C61 C65 Ru 73.0(2)
C31 P2 C21 101.92(17)
C31 P2 C41 102.53(18)
C21 P2 C41 101.37(17)
C31 P2 Ru 109.51(12)
C21 P2 Ru 114.27(12)
C41 P2 Ru 124.49(13)
C26 C21 C22 118.2(3)
C26 C21 P2 122.0(3)
C22 C21 P2 119.5(3)
C21 C22 C23 120.2(4)
C24 C23 C22 120.6(4)
C23 C24 C25 119.6(4)
C24 C25 C26 119.9(4)
C25 C26 C21 121.5(4)
C32 C31 C36 117.9(4)
C32 C31 P2 123.2(3)
C36 C31 P2 118.8(3)
C33 C32 C31 120.4(4)
C34 C33 C32 120.6(5)
C35 C34 C33 119.5(5)
C34 C35 C36 120.6(4)
C35 C36 C31 121.1(4)
C42 C41 C46 117.8(4)
C42 C41 P2 123.4(3)
C46 C41 P2 118.7(3)
C41 C42 C43 120.9(5)
C44 C43 C42 120.5(5)
C43 C44 C45 119.8(5)
C44 C45 C46 120.1(5)
C41 C46 C45 120.8(4)
O12 P1 O11 102.3(2)
O12 P1 O13 104.20(19)
O11 P1 O13 97.24(18)
O12 P1 Ru 114.37(12)
O11 P1 Ru 118.87(14)
O13 P1 Ru 117.22(14)
C51 O11 P1 126.5(4)
C52 O12 P1 123.8(4)
C53 O13 P1 119.0(3)
C41B B1 C31B 112.6(3)
C41B B1 C21B 111.4(3)
C31B B1 C21B 103.6(3)
C41B B1 C11B 104.3(3)
C31B B1 C11B 110.4(3)
C21B B1 C11B 114.7(3)
C12B C11B C16B 120.0
C12B C11B B1 119.3(2)
C16B C11B B1 120.4(2)
C13B C12B C11B 120.0
C12B C13B C14B 120.0
C15B C14B C13B 120.0
C16B C15B C14B 120.0
C15B C16B C11B 120.0
C22D C21B C26B 114.6(4)
C22D C21B B1 124.3(4)
C26B C21B B1 120.8(3)
C21B C22D C23B 122.5(4)
C24B C23B C22D 120.4(4)
C23B C24B C25B 119.1(4)
C24B C25B C26B 120.0(4)
C25B C26B C21B 123.4(4)
C32B C31B C36B 114.7(4)
C32B C31B B1 124.7(4)
C36B C31B B1 120.5(4)
C33B C32B C31B 122.8(5)
C34B C33B C32B 120.3(6)
C35B C34B C33B 119.7(6)
C34B C35B C36B 120.3(6)
C35B C36B C31B 122.3(5)
C42D C41B C46B 114.0(4)
C42D C41B B1 122.0(4)
C46B C41B B1 123.9(4)
C43B C42D C41B 123.9(5)
C42D C43B C44B 120.5(5)
C43B C44B C45B 118.9(5)
C44B C45B C46B 119.6(5)
C45B C46B C41B 123.1(5)
Cl1 C1S Cl2 118.4(5)

loop_
_geom_bond_atom_site_label_1
_geom_bond_atom_site_label_2
_geom_bond_distance
Ru CT1 1.8853(3)
Ru N1 2.078(3)
Ru C65 2.205(4)
Ru C64 2.219(4)
Ru C63 2.227(4)
Ru P1 2.2280(11)
Ru C61 2.238(4)
Ru C62 2.246(4)
Ru P2 2.3480(10)
N1 N2 1.241(4)
N1 C5 1.494(5)
N2 C3 1.506(4)
C5 C4 1.508(6)
C4 C3 1.533(5)
C3 C11 1.504(6)
C3 C112 1.520(6)
C11 C12 1.380(6)
C11 C16 1.389(5)
C12 C13 1.385(7)
C13 C14 1.356(8)
C14 C15 1.386(7)
C15 C16 1.387(6)
C16 C17 1.461(6)
C17 C18 1.387(6)
C17 C112 1.390(6)
C18 C19 1.358(7)
C19 C110 1.364(8)
C110 C111 1.392(7)
C111 C112 1.377(6)
C61 C65 1.395(6)
C61 C62 1.399(7)
C62 C63 1.408(7)
C63 C64 1.400(7)
C64 C65 1.377(7)
P2 C31 1.835(4)
P2 C21 1.835(4)
P2 C41 1.843(4)
C21 C26 1.379(5)
C21 C22 1.383(5)
C22 C23 1.384(5)
C23 C24 1.365(6)
C24 C25 1.372(6)
C25 C26 1.374(5)
C31 C32 1.385(6)
C31 C36 1.391(5)
C32 C33 1.384(6)
C33 C34 1.367(7)
C34 C35 1.367(7)
C35 C36 1.367(6)
C41 C42 1.373(5)
C41 C46 1.383(6)
C42 C43 1.388(6)
C43 C44 1.350(7)
C44 C45 1.365(7)
C45 C46 1.385(6)
P1 O12 1.572(3)
P1 O11 1.580(3)
P1 O13 1.609(3)
O11 C51 1.392(7)
O12 C52 1.443(5)
O13 C53 1.422(6)
B1 C41B 1.631(6)
B1 C31B 1.639(6)
B1 C21B 1.648(6)
B1 C11B 1.682(5)
C11B C12B 1.389(2)
C11B C16B 1.389(2)
C12B C13B 1.389(2)
C13B C14B 1.389(2)
C14B C15B 1.389(2)
C15B C16B 1.389(2)
C21B C22D 1.392(5)
C21B C26B 1.394(5)
C22D C23B 1.394(6)
C23B C24B 1.365(6)
C24B C25B 1.369(6)
C25B C26B 1.379(5)
C31B C32B 1.394(6)
C31B C36B 1.406(6)
C32B C33B 1.390(7)
C33B C34B 1.362(9)
C34B C35B 1.359(9)
C35B C36B 1.395(7)
C41B C42D 1.394(5)
C41B C46B 1.396(6)
C42D C43B 1.364(6)
C43B C44B 1.367(7)
C44B C45B 1.377(7)
C45B C46B 1.392(6)
Cl1 C1S 1.649(8)
Cl2 C1S 1.686(8)
